data_4514532
loop_
_publ_author_name
'Kang, Jiajia'
'Ni, Jun'
'Su, Mengmeng'
'Li, Yanqin'
'Zhang, Jianjun'
'Zhou, Huajun'
'Chen, Zhong-Ning'

_publ_section_title
;
 Facile and Equipment-Free Data Encryption and Decryption by
 Self-Encrypting Pt(II) Complex.
;
_journal_issue 14
_journal_name_full 'ACS applied materials &amp; interfaces'
_journal_page_first 13350
_journal_page_last 13358
_journal_paper_doi 10.1021/acsami.8b21221
_journal_volume 11
_journal_year 2019
_chemical_formula_sum 'C40 H40 Br2 N2 O Pt Si2'
_chemical_formula_weight 975.83
_space_group_IT_number 2
_space_group_name_Hall '-P 1'
_space_group_name_H-M_alt 'P -1'
_symmetry_cell_setting triclinic
_symmetry_space_group_name_Hall '-P 1'
_symmetry_space_group_name_H-M 'P -1'
_atom_sites_solution_hydrogens geom
_atom_sites_solution_primary direct
_atom_sites_solution_secondary difmap
_audit_creation_method SHELXL-97
_cell_angle_alpha 100.6470(10)
_cell_angle_beta 92.1980(10)
_cell_angle_gamma 99.5250(10)
_cell_formula_units_Z 2
_cell_length_a 10.4734(8)
_cell_length_b 11.0967(9)
_cell_length_c 18.1385(14)
_cell_measurement_reflns_used 5212
_cell_measurement_temperature 210(2)
_cell_measurement_theta_max 26.19
_cell_measurement_theta_min 2.21
_cell_volume 2038.0(3)
_computing_cell_refinement 'Bruker SMART'
_computing_data_collection 'Bruker SMART'
_computing_data_reduction 'Bruker SAINT'
_computing_molecular_graphics 'Bruker SHELXTL'
_computing_publication_material 'Bruker SHELXTL'
_computing_structure_refinement 'SHELXL-97 (Sheldrick, 1997)'
_computing_structure_solution 'SHELXS-97 (Sheldrick, 1990)'
_diffrn_ambient_temperature 210(2)
_diffrn_measured_fraction_theta_full 0.978
_diffrn_measured_fraction_theta_max 0.978
_diffrn_measurement_device_type 'Bruker Smart APEX II'
_diffrn_measurement_method 'phi and omega scans'
_diffrn_radiation_monochromator graphite
_diffrn_radiation_source 'fine-focus sealed tube'
_diffrn_radiation_type MoK\a
_diffrn_radiation_wavelength 0.71073
_diffrn_reflns_av_R_equivalents 0.0269
_diffrn_reflns_av_sigmaI/netI 0.0451
_diffrn_reflns_limit_h_max 12
_diffrn_reflns_limit_h_min -11
_diffrn_reflns_limit_k_max 13
_diffrn_reflns_limit_k_min -13
_diffrn_reflns_limit_l_max 21
_diffrn_reflns_limit_l_min -21
_diffrn_reflns_number 11901
_diffrn_reflns_theta_full 25.00
_diffrn_reflns_theta_max 25.00
_diffrn_reflns_theta_min 1.98
_exptl_absorpt_coefficient_mu 5.493
_exptl_absorpt_correction_T_max 0.568
_exptl_absorpt_correction_T_min 0.279
_exptl_absorpt_correction_type multi-scan
_exptl_absorpt_process_details 'SADABS (Sheldrick, 1996)'
_exptl_crystal_colour orange
_exptl_crystal_density_diffrn 1.590
_exptl_crystal_density_method 'not measured'
_exptl_crystal_description prism
_exptl_crystal_F_000 956
_exptl_crystal_size_max 0.25
_exptl_crystal_size_mid 0.20
_exptl_crystal_size_min 0.10
_refine_diff_density_max 1.446
_refine_diff_density_min -1.009
_refine_diff_density_rms 0.092
_refine_ls_extinction_method none
_refine_ls_goodness_of_fit_ref 1.036
_refine_ls_hydrogen_treatment constr
_refine_ls_matrix_type full
_refine_ls_number_parameters 433
_refine_ls_number_reflns 7046
_refine_ls_number_restraints 0
_refine_ls_restrained_S_all 1.036
_refine_ls_R_factor_all 0.0381
_refine_ls_R_factor_gt 0.0322
_refine_ls_shift/su_max 0.001
_refine_ls_shift/su_mean 0.000
_refine_ls_structure_factor_coef Fsqd
_refine_ls_weighting_details 'calc w=1/[\s^2^(Fo^2^)+(0.0442P)^2^+0.0000P] where P=(Fo^2^+2Fc^2^)/3'
_refine_ls_weighting_scheme calc
_refine_ls_wR_factor_gt 0.0776
_refine_ls_wR_factor_ref 0.0805
_reflns_number_gt 6249
_reflns_number_total 7046
_reflns_threshold_expression >2sigma(I)
_cod_data_source_file am8b21221_si_008.cif
_cod_data_source_block a
_cod_depositor_comments
;
The following automatic conversions were performed:

'_exptl_absorpt_correction_type' value 'Multi-scan' changed to
'multi-scan' according to
/home/data/users/saulius/crontab/automatic-downloads/current/ACS/lib/dictionaries/cif_core.dic
dictionary named 'cif_core.dic' version 2.4.2 from 2011-04-26.

Automatic conversion script
Id: cif_fix_values 4973 2017-02-22 13:04:09Z antanas 
;
_cod_original_sg_symbol_H-M P-1
_cod_database_code 4514532

loop_
_symmetry_equiv_pos_as_xyz
'x, y, z'
'-x, -y, -z'

loop_
_atom_site_label
_atom_site_type_symbol
_atom_site_fract_x
_atom_site_fract_y
_atom_site_fract_z
_atom_site_U_iso_or_equiv
_atom_site_adp_type
_atom_site_occupancy
_atom_site_symmetry_multiplicity
_atom_site_calc_flag
_atom_site_refinement_flags
Pt1 Pt 0.568194(16) 0.589695(15) 0.400570(9) 0.03726(7) Uani 1 1 d .
Si2 Si 0.93354(16) 0.11241(15) 0.12649(8) 0.0607(4) Uani 1 1 d .
N1 N 0.6352(3) 0.6287(3) 0.5120(2) 0.0385(8) Uani 1 1 d .
C21 C 0.4571(4) 0.7150(4) 0.4125(3) 0.0443(11) Uani 1 1 d .
N2 N 0.6908(3) 0.4618(3) 0.4009(2) 0.0397(8) Uani 1 1 d .
C29 C 0.5157(5) 0.5390(4) 0.2940(3) 0.0472(11) Uani 1 1 d .
C23 C 0.3121(5) 0.8890(4) 0.4462(3) 0.0465(11) Uani 1 1 d .
C14 C 0.8080(5) 0.3039(4) 0.3435(3) 0.0452(11) Uani 1 1 d .
C36 C 0.5355(6) 0.3805(6) 0.1066(3) 0.0723(17) Uani 1 1 d .
H36A H 0.6119 0.3673 0.1293 0.087 Uiso 1 1 calc R
C6 C 0.6024(4) 0.7167(4) 0.5663(2) 0.0424(10) Uani 1 1 d .
H6A H 0.5445 0.7658 0.5532 0.051 Uiso 1 1 calc R
C31 C 0.4554(5) 0.4484(5) 0.1486(3) 0.0516(12) Uani 1 1 d .
C30 C 0.4876(5) 0.4986(5) 0.2274(3) 0.0503(12) Uani 1 1 d .
C10 C 0.7199(4) 0.5573(4) 0.5319(2) 0.0381(10) Uani 1 1 d .
C22 C 0.3891(5) 0.7939(5) 0.4265(3) 0.0488(12) Uani 1 1 d .
C16 C 0.8422(5) 0.2332(5) 0.2745(3) 0.0517(12) Uani 1 1 d .
C15 C 0.7182(4) 0.3835(4) 0.3404(3) 0.0425(10) Uani 1 1 d .
H15A H 0.6755 0.3821 0.2942 0.051 Uiso 1 1 calc R
C11 C 0.7520(4) 0.4630(4) 0.4692(2) 0.0384(10) Uani 1 1 d .
C13 C 0.8654(5) 0.3044(5) 0.4138(3) 0.0555(13) Uani 1 1 d .
H13A H 0.9238 0.2512 0.4186 0.067 Uiso 1 1 calc R
C12 C 0.8366(5) 0.3831(5) 0.4767(3) 0.0508(12) Uani 1 1 d .
H12A H 0.8741 0.3820 0.5239 0.061 Uiso 1 1 calc R
C32 C 0.3417(5) 0.4691(5) 0.1136(3) 0.0583(13) Uani 1 1 d .
H32A H 0.2874 0.5168 0.1405 0.070 Uiso 1 1 calc R
C17 C 0.8746(6) 0.1819(5) 0.2165(3) 0.0605(14) Uani 1 1 d .
Br1 Br 0.03653(6) 1.03750(6) 0.33913(4) 0.06690(16) Uani 1 1 d .
Br2 Br 0.15658(9) 0.44685(12) -0.00674(6) 0.1346(4) Uani 1 1 d .
Si1 Si 0.54127(18) 1.05161(14) 0.80333(9) 0.0651(4) Uani 1 1 d .
C24 C 0.2262(4) 0.9138(4) 0.3933(3) 0.0449(11) Uani 1 1 d .
H24A H 0.2186 0.8690 0.3442 0.054 Uiso 1 1 calc R
C7 C 0.6504(5) 0.7371(4) 0.6399(3) 0.0448(11) Uani 1 1 d .
C4 C 0.5827(5) 0.9199(5) 0.7369(3) 0.0582(13) Uani 1 1 d .
C28 C 0.3221(5) 0.9599(5) 0.5189(3) 0.0551(13) Uani 1 1 d .
H28A H 0.3800 0.9455 0.5551 0.066 Uiso 1 1 calc R
C5 C 0.6120(5) 0.8358(5) 0.6938(3) 0.0514(12) Uani 1 1 d .
C26 C 0.1605(5) 1.0727(5) 0.4853(3) 0.0583(14) Uani 1 1 d .
H26A H 0.1081 1.1324 0.4982 0.070 Uiso 1 1 calc R
C27 C 0.2478(6) 1.0510(5) 0.5381(3) 0.0615(14) Uani 1 1 d .
H27A H 0.2565 1.0978 0.5867 0.074 Uiso 1 1 calc R
C9 C 0.7720(5) 0.5736(5) 0.6042(3) 0.0522(12) Uani 1 1 d .
H9A H 0.8302 0.5244 0.6165 0.063 Uiso 1 1 calc R
C25 C 0.1523(4) 1.0045(4) 0.4133(3) 0.0463(11) Uani 1 1 d .
C8 C 0.7367(5) 0.6643(5) 0.6586(3) 0.0542(13) Uani 1 1 d .
H8A H 0.7712 0.6764 0.7080 0.065 Uiso 1 1 calc R
C33 C 0.3120(6) 0.4179(6) 0.0394(3) 0.0720(17) Uani 1 1 d .
C20 C 0.8885(8) -0.0586(6) 0.1139(4) 0.097(2) Uani 1 1 d .
H20A H 0.9300 -0.0867 0.1541 0.146 Uiso 1 1 calc R
H20B H 0.9159 -0.0968 0.0667 0.146 Uiso 1 1 calc R
H20C H 0.7960 -0.0812 0.1144 0.146 Uiso 1 1 calc R
C18 C 0.8549(7) 0.1726(8) 0.0508(4) 0.098(2) Uani 1 1 d .
H18A H 0.8808 0.2614 0.0587 0.147 Uiso 1 1 calc R
H18B H 0.7623 0.1522 0.0517 0.147 Uiso 1 1 calc R
H18C H 0.8808 0.1352 0.0030 0.147 Uiso 1 1 calc R
C34 C 0.3919(8) 0.3501(6) -0.0035(3) 0.086(2) Uani 1 1 d .
H34A H 0.3706 0.3180 -0.0544 0.103 Uiso 1 1 calc R
C35 C 0.5034(8) 0.3319(7) 0.0314(4) 0.089(2) Uani 1 1 d .
H35A H 0.5584 0.2860 0.0040 0.107 Uiso 1 1 calc R
C3 C 0.4860(8) 0.9905(7) 0.8868(4) 0.095(2) Uani 1 1 d .
H3A H 0.5551 0.9588 0.9090 0.143 Uiso 1 1 calc R
H3B H 0.4126 0.9247 0.8722 0.143 Uiso 1 1 calc R
H3C H 0.4616 1.0562 0.9228 0.143 Uiso 1 1 calc R
C19 C 1.1116(6) 0.1594(8) 0.1311(4) 0.096(2) Uani 1 1 d .
H19A H 1.1504 0.1268 0.1703 0.145 Uiso 1 1 calc R
H19B H 1.1337 0.2486 0.1417 0.145 Uiso 1 1 calc R
H19C H 1.1433 0.1271 0.0838 0.145 Uiso 1 1 calc R
C1 C 0.4145(9) 1.1161(8) 0.7571(4) 0.112(3) Uani 1 1 d .
H1A H 0.3378 1.0537 0.7444 0.168 Uiso 1 1 calc R
H1B H 0.4456 1.1413 0.7122 0.168 Uiso 1 1 calc R
H1C H 0.3944 1.1869 0.7908 0.168 Uiso 1 1 calc R
C2 C 0.6900(8) 1.1709(7) 0.8287(5) 0.127(3) Uani 1 1 d .
H2A H 0.7548 1.1367 0.8528 0.190 Uiso 1 1 calc R
H2B H 0.6701 1.2418 0.8623 0.190 Uiso 1 1 calc R
H2C H 0.7220 1.1961 0.7840 0.190 Uiso 1 1 calc R
O1 O 1.0043(6) 0.5868(5) 0.3347(3) 0.1108(17) Uani 1 1 d .
C01 C 0.9277(8) 0.6732(7) 0.3334(6) 0.109(3) Uani 1 1 d .
H01A H 0.9765 0.7556 0.3540 0.131 Uiso 1 1 calc R
H01B H 0.8546 0.6573 0.3637 0.131 Uiso 1 1 calc R
C04 C 1.0514(9) 0.5561(9) 0.2637(5) 0.117(3) Uani 1 1 d .
H04A H 1.0500 0.4672 0.2502 0.140 Uiso 1 1 calc R
H04B H 1.1398 0.5993 0.2632 0.140 Uiso 1 1 calc R
C02 C 0.8812(12) 0.6663(13) 0.2547(10) 0.181(7) Uani 1 1 d .
H02A H 0.7916 0.6244 0.2448 0.217 Uiso 1 1 calc R
H02B H 0.8890 0.7486 0.2425 0.217 Uiso 1 1 calc R
C03 C 0.9674(16) 0.5946(18) 0.2132(7) 0.225(8) Uani 1 1 d .
H03A H 0.9171 0.5222 0.1801 0.270 Uiso 1 1 calc R
H03B H 1.0181 0.6448 0.1825 0.270 Uiso 1 1 calc R

loop_
_atom_site_aniso_label
_atom_site_aniso_U_11
_atom_site_aniso_U_22
_atom_site_aniso_U_33
_atom_site_aniso_U_23
_atom_site_aniso_U_13
_atom_site_aniso_U_12
Pt1 0.04371(11) 0.03771(11) 0.02938(11) -0.00208(7) 0.00174(7) 0.01411(7)
Si2 0.0742(10) 0.0679(10) 0.0387(8) -0.0064(7) 0.0106(7) 0.0262(8)
N1 0.043(2) 0.0361(19) 0.035(2) -0.0017(16) 0.0066(16) 0.0108(16)
C21 0.047(3) 0.048(3) 0.036(3) 0.000(2) -0.002(2) 0.013(2)
N2 0.049(2) 0.0337(19) 0.036(2) -0.0005(16) 0.0069(17) 0.0155(16)
C29 0.053(3) 0.042(3) 0.049(3) 0.007(2) 0.003(2) 0.019(2)
C23 0.046(3) 0.043(3) 0.050(3) 0.005(2) 0.009(2) 0.012(2)
C14 0.062(3) 0.041(3) 0.033(3) 0.000(2) 0.007(2) 0.019(2)
C36 0.091(4) 0.074(4) 0.051(4) -0.009(3) -0.003(3) 0.038(3)
C6 0.051(3) 0.040(2) 0.035(3) -0.003(2) 0.007(2) 0.014(2)
C31 0.065(3) 0.044(3) 0.044(3) 0.003(2) -0.003(2) 0.012(2)
C30 0.059(3) 0.053(3) 0.037(3) -0.001(2) -0.006(2) 0.017(2)
C10 0.047(2) 0.033(2) 0.033(2) -0.0006(18) 0.003(2) 0.0109(19)
C22 0.053(3) 0.050(3) 0.044(3) 0.004(2) 0.002(2) 0.019(2)
C16 0.068(3) 0.046(3) 0.044(3) 0.001(2) 0.007(2) 0.026(2)
C15 0.054(3) 0.039(2) 0.034(2) 0.000(2) 0.002(2) 0.013(2)
C11 0.049(3) 0.039(2) 0.026(2) 0.0021(19) 0.0020(19) 0.0088(19)
C13 0.074(3) 0.050(3) 0.047(3) 0.001(2) 0.000(3) 0.035(3)
C12 0.068(3) 0.055(3) 0.033(3) 0.002(2) 0.003(2) 0.028(2)
C32 0.062(3) 0.069(4) 0.041(3) 0.006(3) -0.005(3) 0.010(3)
C17 0.085(4) 0.057(3) 0.046(3) 0.006(3) 0.011(3) 0.035(3)
Br1 0.0667(3) 0.0686(4) 0.0730(4) 0.0145(3) -0.0007(3) 0.0340(3)
Br2 0.1089(6) 0.1955(11) 0.0957(6) 0.0337(7) -0.0504(5) 0.0234(6)
Si1 0.0961(12) 0.0507(9) 0.0447(9) -0.0079(7) 0.0246(8) 0.0166(8)
C24 0.048(3) 0.048(3) 0.039(3) 0.004(2) 0.004(2) 0.012(2)
C7 0.057(3) 0.040(3) 0.033(3) -0.004(2) 0.006(2) 0.007(2)
C4 0.075(4) 0.058(3) 0.036(3) -0.007(2) 0.008(3) 0.013(3)
C28 0.056(3) 0.057(3) 0.053(3) 0.008(3) 0.003(3) 0.016(2)
C5 0.058(3) 0.048(3) 0.041(3) -0.005(2) 0.004(2) 0.006(2)
C26 0.064(3) 0.045(3) 0.066(4) 0.002(3) 0.013(3) 0.018(2)
C27 0.072(4) 0.059(3) 0.049(3) -0.007(3) 0.003(3) 0.018(3)
C9 0.063(3) 0.055(3) 0.039(3) -0.001(2) -0.006(2) 0.025(2)
C25 0.044(3) 0.045(3) 0.055(3) 0.014(2) 0.009(2) 0.016(2)
C8 0.072(3) 0.059(3) 0.028(3) -0.005(2) -0.004(2) 0.019(3)
C33 0.082(4) 0.078(4) 0.049(4) 0.013(3) -0.020(3) -0.002(3)
C20 0.128(6) 0.069(4) 0.089(5) -0.018(4) 0.034(5) 0.030(4)
C18 0.113(6) 0.136(7) 0.056(4) 0.027(4) 0.018(4) 0.047(5)
C34 0.131(6) 0.082(5) 0.032(3) -0.012(3) -0.014(4) 0.007(4)
C35 0.126(6) 0.089(5) 0.049(4) -0.012(3) 0.007(4) 0.042(4)
C3 0.141(6) 0.094(5) 0.054(4) 0.003(4) 0.033(4) 0.036(5)
C19 0.081(4) 0.125(7) 0.074(5) 0.000(4) 0.012(4) 0.010(4)
C1 0.161(7) 0.106(6) 0.096(6) 0.031(5) 0.045(6) 0.075(6)
C2 0.144(7) 0.093(6) 0.103(6) -0.044(5) 0.042(5) -0.030(5)
O1 0.143(5) 0.116(4) 0.084(4) 0.022(3) -0.007(3) 0.053(4)
C01 0.080(5) 0.074(5) 0.175(10) 0.034(6) 0.028(6) 0.005(4)
C04 0.151(8) 0.123(7) 0.081(6) 0.017(5) 0.004(6) 0.044(6)
C02 0.122(9) 0.184(13) 0.263(19) 0.119(13) -0.055(10) 0.029(8)
C03 0.241(17) 0.36(2) 0.104(10) 0.096(13) -0.034(10) 0.098(16)

loop_
_atom_type_symbol
_atom_type_description
_atom_type_scat_dispersion_real
_atom_type_scat_dispersion_imag
_atom_type_scat_source
C C 0.0033 0.0016 'International Tables Vol C Tables 4.2.6.8 and 6.1.1.4'
Br Br -0.2901 2.4595 'International Tables Vol C Tables 4.2.6.8 and 6.1.1.4'
H H 0.0000 0.0000 'International Tables Vol C Tables 4.2.6.8 and 6.1.1.4'
N N 0.0061 0.0033 'International Tables Vol C Tables 4.2.6.8 and 6.1.1.4'
O O 0.0106 0.0060 'International Tables Vol C Tables 4.2.6.8 and 6.1.1.4'
Pt Pt -1.7033 8.3905 'International Tables Vol C Tables 4.2.6.8 and 6.1.1.4'
Si Si 0.0817 0.0704 'International Tables Vol C Tables 4.2.6.8 and 6.1.1.4'

loop_
_geom_angle_atom_site_label_1
_geom_angle_atom_site_label_2
_geom_angle_atom_site_label_3
_geom_angle
C29 Pt1 C21 91.57(19)
C29 Pt1 N1 173.98(16)
C21 Pt1 N1 94.44(17)
C29 Pt1 N2 94.89(17)
C21 Pt1 N2 173.52(16)
N1 Pt1 N2 79.10(14)
C19 Si2 C17 108.5(3)
C19 Si2 C20 110.5(4)
C17 Si2 C20 107.9(3)
C19 Si2 C18 110.8(3)
C17 Si2 C18 107.5(3)
C20 Si2 C18 111.5(4)
C6 N1 C10 117.9(4)
C6 N1 Pt1 126.2(3)
C10 N1 Pt1 116.0(3)
C22 C21 Pt1 174.4(4)
C15 N2 C11 118.8(4)
C15 N2 Pt1 125.6(3)
C11 N2 Pt1 115.6(3)
C30 C29 Pt1 174.5(4)
C24 C23 C28 118.0(4)
C24 C23 C22 120.8(5)
C28 C23 C22 121.1(5)
C13 C14 C15 117.0(4)
C13 C14 C16 123.7(4)
C15 C14 C16 119.2(4)
C35 C36 C31 120.5(6)
C35 C36 H36A 119.7
C31 C36 H36A 119.7
N1 C6 C7 123.0(4)
N1 C6 H6A 118.5
C7 C6 H6A 118.5
C36 C31 C32 119.2(5)
C36 C31 C30 120.9(5)
C32 C31 C30 119.9(5)
C29 C30 C31 178.8(5)
N1 C10 C9 121.9(4)
N1 C10 C11 114.8(4)
C9 C10 C11 123.3(4)
C21 C22 C23 177.5(6)
C17 C16 C14 175.8(6)
N2 C15 C14 122.9(4)
N2 C15 H15A 118.5
C14 C15 H15A 118.5
N2 C11 C12 121.2(4)
N2 C11 C10 114.5(4)
C12 C11 C10 124.2(4)
C12 C13 C14 120.6(5)
C12 C13 H13A 119.7
C14 C13 H13A 119.7
C11 C12 C13 119.4(5)
C11 C12 H12A 120.3
C13 C12 H12A 120.3
C33 C32 C31 118.6(6)
C33 C32 H32A 120.7
C31 C32 H32A 120.7
C16 C17 Si2 175.9(6)
C4 Si1 C3 106.6(3)
C4 Si1 C2 108.0(3)
C3 Si1 C2 110.5(4)
C4 Si1 C1 108.9(3)
C3 Si1 C1 112.6(4)
C2 Si1 C1 110.1(4)
C25 C24 C23 120.1(5)
C25 C24 H24A 120.0
C23 C24 H24A 120.0
C6 C7 C8 118.1(4)
C6 C7 C5 119.0(5)
C8 C7 C5 122.9(5)
C5 C4 Si1 178.7(5)
C27 C28 C23 121.2(5)
C27 C28 H28A 119.4
C23 C28 H28A 119.4
C4 C5 C7 177.7(6)
C25 C26 C27 118.6(5)
C25 C26 H26A 120.7
C27 C26 H26A 120.7
C28 C27 C26 120.2(5)
C28 C27 H27A 119.9
C26 C27 H27A 119.9
C10 C9 C8 119.0(5)
C10 C9 H9A 120.5
C8 C9 H9A 120.5
C24 C25 C26 121.8(5)
C24 C25 Br1 119.1(4)
C26 C25 Br1 119.1(4)
C7 C8 C9 120.1(5)
C7 C8 H8A 119.9
C9 C8 H8A 119.9
C32 C33 C34 122.8(6)
C32 C33 Br2 117.9(5)
C34 C33 Br2 119.4(5)
Si2 C20 H20A 109.5
Si2 C20 H20B 109.5
H20A C20 H20B 109.5
Si2 C20 H20C 109.5
H20A C20 H20C 109.5
H20B C20 H20C 109.5
Si2 C18 H18A 109.5
Si2 C18 H18B 109.5
H18A C18 H18B 109.5
Si2 C18 H18C 109.5
H18A C18 H18C 109.5
H18B C18 H18C 109.5
C35 C34 C33 117.8(6)
C35 C34 H34A 121.1
C33 C34 H34A 121.1
C34 C35 C36 121.1(6)
C34 C35 H35A 119.4
C36 C35 H35A 119.4
Si1 C3 H3A 109.5
Si1 C3 H3B 109.5
H3A C3 H3B 109.5
Si1 C3 H3C 109.5
H3A C3 H3C 109.5
H3B C3 H3C 109.5
Si2 C19 H19A 109.5
Si2 C19 H19B 109.5
H19A C19 H19B 109.5
Si2 C19 H19C 109.5
H19A C19 H19C 109.5
H19B C19 H19C 109.5
Si1 C1 H1A 109.5
Si1 C1 H1B 109.5
H1A C1 H1B 109.5
Si1 C1 H1C 109.5
H1A C1 H1C 109.5
H1B C1 H1C 109.5
Si1 C2 H2A 109.5
Si1 C2 H2B 109.5
H2A C2 H2B 109.5
Si1 C2 H2C 109.5
H2A C2 H2C 109.5
H2B C2 H2C 109.5
C01 O1 C04 109.5(7)
O1 C01 C02 108.2(9)
O1 C01 H01A 110.0
C02 C01 H01A 110.0
O1 C01 H01B 110.0
C02 C01 H01B 110.0
H01A C01 H01B 108.4
O1 C04 C03 105.6(9)
O1 C04 H04A 110.6
C03 C04 H04A 110.6
O1 C04 H04B 110.6
C03 C04 H04B 110.6
H04A C04 H04B 108.7
C03 C02 C01 102.4(9)
C03 C02 H02A 111.3
C01 C02 H02A 111.3
C03 C02 H02B 111.3
C01 C02 H02B 111.3
H02A C02 H02B 109.2
C04 C03 C02 109.8(11)
C04 C03 H03A 109.7
C02 C03 H03A 109.7
C04 C03 H03B 109.7
C02 C03 H03B 109.7
H03A C03 H03B 108.2

loop_
_geom_bond_atom_site_label_1
_geom_bond_atom_site_label_2
_geom_bond_distance
Pt1 C29 1.941(5)
Pt1 C21 1.944(5)
Pt1 N1 2.057(4)
Pt1 N2 2.067(3)
Si2 C19 1.845(7)
Si2 C17 1.846(5)
Si2 C20 1.847(7)
Si2 C18 1.855(6)
N1 C6 1.351(5)
N1 C10 1.364(6)
C21 C22 1.215(7)
N2 C15 1.341(5)
N2 C11 1.368(6)
C29 C30 1.215(7)
C23 C24 1.385(7)
C23 C28 1.396(7)
C23 C22 1.434(7)
C14 C13 1.388(7)
C14 C15 1.400(6)
C14 C16 1.441(6)
C36 C35 1.377(9)
C36 C31 1.378(8)
C36 H36A 0.9300
C6 C7 1.374(6)
C6 H6A 0.9300
C31 C32 1.400(7)
C31 C30 1.440(7)
C10 C9 1.369(6)
C10 C11 1.486(6)
C16 C17 1.190(7)
C15 H15A 0.9300
C11 C12 1.374(6)
C13 C12 1.378(7)
C13 H13A 0.9300
C12 H12A 0.9300
C32 C33 1.363(8)
C32 H32A 0.9300
Br1 C25 1.902(5)
Br2 C33 1.903(6)
Si1 C4 1.838(5)
Si1 C3 1.846(6)
Si1 C2 1.851(7)
Si1 C1 1.852(8)
C24 C25 1.373(6)
C24 H24A 0.9300
C7 C8 1.380(7)
C7 C5 1.448(7)
C4 C5 1.191(7)
C28 C27 1.378(7)
C28 H28A 0.9300
C26 C25 1.377(7)
C26 C27 1.378(8)
C26 H26A 0.9300
C27 H27A 0.9300
C9 C8 1.381(7)
C9 H9A 0.9300
C8 H8A 0.9300
C33 C34 1.384(9)
C20 H20A 0.9600
C20 H20B 0.9600
C20 H20C 0.9600
C18 H18A 0.9600
C18 H18B 0.9600
C18 H18C 0.9600
C34 C35 1.369(10)
C34 H34A 0.9300
C35 H35A 0.9300
C3 H3A 0.9600
C3 H3B 0.9600
C3 H3C 0.9600
C19 H19A 0.9600
C19 H19B 0.9600
C19 H19C 0.9600
C1 H1A 0.9600
C1 H1B 0.9600
C1 H1C 0.9600
C2 H2A 0.9600
C2 H2B 0.9600
C2 H2C 0.9600
O1 C01 1.351(9)
O1 C04 1.399(9)
C01 C02 1.476(15)
C01 H01A 0.9700
C01 H01B 0.9700
C04 C03 1.415(13)
C04 H04A 0.9700
C04 H04B 0.9700
C02 C03 1.443(18)
C02 H02A 0.9700
C02 H02B 0.9700
C03 H03A 0.9700
C03 H03B 0.9700

loop_
_geom_torsion_atom_site_label_1
_geom_torsion_atom_site_label_2
_geom_torsion_atom_site_label_3
_geom_torsion_atom_site_label_4
_geom_torsion
C29 Pt1 N1 C6 -177.9(14)
C21 Pt1 N1 C6 -0.6(4)
N2 Pt1 N1 C6 179.9(4)
C29 Pt1 N1 C10 1.5(16)
C21 Pt1 N1 C10 178.8(3)
N2 Pt1 N1 C10 -0.7(3)
C29 Pt1 C21 C22 165(4)
N1 Pt1 C21 C22 -15(4)
N2 Pt1 C21 C22 -11(5)
C29 Pt1 N2 C15 3.6(4)
C21 Pt1 N2 C15 179.1(13)
N1 Pt1 N2 C15 -176.6(4)
C29 Pt1 N2 C11 -179.3(3)
C21 Pt1 N2 C11 -3.9(15)
N1 Pt1 N2 C11 0.5(3)
C21 Pt1 C29 C30 -167(5)
N1 Pt1 C29 C30 11(6)
N2 Pt1 C29 C30 13(5)
C10 N1 C6 C7 0.2(6)
Pt1 N1 C6 C7 179.5(3)
C35 C36 C31 C32 -0.9(9)
C35 C36 C31 C30 179.4(6)
Pt1 C29 C30 C31 0(33)
C36 C31 C30 C29 -33(30)
C32 C31 C30 C29 147(29)
C6 N1 C10 C9 -0.6(6)
Pt1 N1 C10 C9 179.9(3)
C6 N1 C10 C11 -179.7(4)
Pt1 N1 C10 C11 0.9(5)
Pt1 C21 C22 C23 30(16)
C24 C23 C22 C21 168(12)
C28 C23 C22 C21 -11(12)
C13 C14 C16 C17 -105(8)
C15 C14 C16 C17 70(8)
C11 N2 C15 C14 -0.8(7)
Pt1 N2 C15 C14 176.2(3)
C13 C14 C15 N2 2.8(7)
C16 C14 C15 N2 -173.0(4)
C15 N2 C11 C12 -2.3(6)
Pt1 N2 C11 C12 -179.6(4)
C15 N2 C11 C10 177.1(4)
Pt1 N2 C11 C10 -0.2(5)
N1 C10 C11 N2 -0.5(5)
C9 C10 C11 N2 -179.5(4)
N1 C10 C11 C12 178.9(4)
C9 C10 C11 C12 -0.1(7)
C15 C14 C13 C12 -1.7(8)
C16 C14 C13 C12 173.9(5)
N2 C11 C12 C13 3.3(7)
C10 C11 C12 C13 -176.1(5)
C14 C13 C12 C11 -1.2(8)
C36 C31 C32 C33 1.9(8)
C30 C31 C32 C33 -178.4(5)
C14 C16 C17 Si2 15(15)
C19 Si2 C17 C16 39(7)
C20 Si2 C17 C16 159(7)
C18 Si2 C17 C16 -81(7)
C28 C23 C24 C25 -1.1(7)
C22 C23 C24 C25 179.4(4)
N1 C6 C7 C8 0.3(7)
N1 C6 C7 C5 178.5(4)
C3 Si1 C4 C5 -122(25)
C2 Si1 C4 C5 -4(25)
C1 Si1 C4 C5 116(25)
C24 C23 C28 C27 0.9(7)
C22 C23 C28 C27 -179.7(5)
Si1 C4 C5 C7 -40(37)
C6 C7 C5 C4 -68(16)
C8 C7 C5 C4 111(16)
C23 C28 C27 C26 0.7(8)
C25 C26 C27 C28 -1.9(8)
N1 C10 C9 C8 0.6(7)
C11 C10 C9 C8 179.6(5)
C23 C24 C25 C26 -0.1(7)
C23 C24 C25 Br1 179.4(3)
C27 C26 C25 C24 1.6(7)
C27 C26 C25 Br1 -177.9(4)
C6 C7 C8 C9 -0.3(7)
C5 C7 C8 C9 -178.4(5)
C10 C9 C8 C7 -0.1(8)
C31 C32 C33 C34 -2.4(9)
C31 C32 C33 Br2 179.8(4)
C32 C33 C34 C35 1.7(10)
Br2 C33 C34 C35 179.5(5)
C33 C34 C35 C36 -0.6(11)
C31 C36 C35 C34 0.3(11)
C04 O1 C01 C02 22.1(10)
C01 O1 C04 C03 -19.3(12)
O1 C01 C02 C03 -15.4(13)
O1 C04 C03 C02 9.0(17)
C01 C02 C03 C04 3.5(17)
